data_7014700
loop_
_publ_author_name
'Li, Yanbo'
'Chen, Xiaofeng'
'Song, Yin'
'Fang, Ling'
'Zou, Gang'

_publ_section_title
;
 Well-defined N-heterocyclic carbene silver halides of
 1-cyclohexyl-3-arylmethylimidazolylidenes: synthesis, structure and
 catalysis in A(3)-reaction of aldehydes, amines and alkynes.
;
_journal_issue 9
_journal_name_full 'Dalton transactions (Cambridge, England : 2003)'
_journal_page_first 2046
_journal_page_last 2052
_journal_paper_doi 10.1039/c0dt01074j
_journal_volume 40
_journal_year 2011
_chemical_formula_sum 'C20 H22 Ag Cl N2'
_chemical_formula_weight 433.72
_chemical_name_systematic
;
?
;
_space_group_IT_number 2
_symmetry_cell_setting triclinic
_symmetry_space_group_name_Hall '-P 1'
_symmetry_space_group_name_H-M 'P -1'
_atom_sites_solution_hydrogens geom
_atom_sites_solution_primary direct
_atom_sites_solution_secondary difmap
_audit_creation_method SHELXL-97
_cell_angle_alpha 91.356(2)
_cell_angle_beta 105.679(2)
_cell_angle_gamma 97.504(2)
_cell_formula_units_Z 2
_cell_length_a 8.6763(10)
_cell_length_b 9.2220(11)
_cell_length_c 12.2495(15)
_cell_measurement_reflns_used 2755
_cell_measurement_temperature 293(2)
_cell_measurement_theta_max 55.295
_cell_measurement_theta_min 4.464
_cell_volume 933.78(19)
_computing_cell_refinement 'Bruker SMART'
_computing_data_collection 'Bruker SMART'
_computing_data_reduction 'Bruker SHELXTL'
_computing_molecular_graphics 'Bruker SHELXTL'
_computing_publication_material 'Bruker SHELXTL'
_computing_structure_refinement 'SHELXL-97 (Sheldrick, 1997)'
_computing_structure_solution 'SHELXS-97 (Sheldrick, 1990)'
_diffrn_ambient_temperature 293(2)
_diffrn_measured_fraction_theta_full 0.983
_diffrn_measured_fraction_theta_max 0.983
_diffrn_measurement_device_type 'CCD area detector'
_diffrn_measurement_method 'phi and omega scans'
_diffrn_radiation_monochromator graphite
_diffrn_radiation_source 'fine-focus sealed tube'
_diffrn_radiation_type MoK\a
_diffrn_radiation_wavelength 0.71073
_diffrn_reflns_av_R_equivalents 0.0257
_diffrn_reflns_av_sigmaI/netI 0.0299
_diffrn_reflns_limit_h_max 10
_diffrn_reflns_limit_h_min -9
_diffrn_reflns_limit_k_max 11
_diffrn_reflns_limit_k_min -9
_diffrn_reflns_limit_l_max 13
_diffrn_reflns_limit_l_min -14
_diffrn_reflns_number 4911
_diffrn_reflns_theta_full 25.49
_diffrn_reflns_theta_max 25.49
_diffrn_reflns_theta_min 2.23
_exptl_absorpt_coefficient_mu 1.225
_exptl_absorpt_correction_T_max 1.00000
_exptl_absorpt_correction_T_min 0.44611
_exptl_absorpt_correction_type empirical
_exptl_absorpt_process_details sadabs
_exptl_crystal_colour colorless
_exptl_crystal_density_diffrn 1.543
_exptl_crystal_density_method 'not measured'
_exptl_crystal_description prismatic
_exptl_crystal_F_000 440
_exptl_crystal_size_max 0.450
_exptl_crystal_size_mid 0.382
_exptl_crystal_size_min 0.317
_refine_diff_density_max 1.219
_refine_diff_density_min -1.813
_refine_diff_density_rms 0.140
_refine_ls_extinction_method none
_refine_ls_goodness_of_fit_ref 1.069
_refine_ls_hydrogen_treatment constr
_refine_ls_matrix_type full
_refine_ls_number_parameters 217
_refine_ls_number_reflns 3428
_refine_ls_number_restraints 2
_refine_ls_restrained_S_all 1.071
_refine_ls_R_factor_all 0.0868
_refine_ls_R_factor_gt 0.0773
_refine_ls_shift/su_max 0.000
_refine_ls_shift/su_mean 0.000
_refine_ls_structure_factor_coef Fsqd
_refine_ls_weighting_details 'calc w=1/[\s^2^(Fo^2^)+(0.1296P)^2^+2.3398P] where P=(Fo^2^+2Fc^2^)/3'
_refine_ls_weighting_scheme calc
_refine_ls_wR_factor_gt 0.2171
_refine_ls_wR_factor_ref 0.2278
_reflns_number_gt 2885
_reflns_number_total 3428
_reflns_threshold_expression >2sigma(I)
_cod_data_source_file C0DT01074J.TXT
_cod_data_source_block cd29590
_cod_depositor_comments
;
The following automatic conversions were performed:
'_symmetry_cell_setting' value 'Triclinic' changed to 'triclinic'
according to '/home/saulius/struct/CIF-dictionaries/cif_core.dic'
dictionary named 'cif_core.dic' version 2.4.1 from 2010-06-29.

Automatic conversion script
Id: cif_fix_enum 1555 2011-01-17 13:19:09Z saulius 
;
_cod_original_sg_symbol_H-M P-1
_cod_database_code 7014700

loop_
_symmetry_equiv_pos_as_xyz
'x, y, z'
'-x, -y, -z'

loop_
_atom_site_label
_atom_site_type_symbol
_atom_site_fract_x
_atom_site_fract_y
_atom_site_fract_z
_atom_site_U_iso_or_equiv
_atom_site_adp_type
_atom_site_occupancy
_atom_site_symmetry_multiplicity
_atom_site_calc_flag
_atom_site_refinement_flags
_atom_site_disorder_assembly
_atom_site_disorder_group
Ag Ag 0.59947(9) 0.85085(6) 0.94275(6) 0.0692(3) Uani 1 1 d P . .
Cl1 Cl 0.5168(2) 1.06875(17) 0.85923(13) 0.0622(5) Uani 1 1 d . . .
N1 N 0.6697(7) 0.5270(6) 0.9395(5) 0.0623(14) Uani 1 1 d . . .
N2 N 0.8274(9) 0.6507(7) 1.0841(5) 0.0755(17) Uani 1 1 d . . .
C1 C 0.7054(10) 0.6625(8) 0.9892(6) 0.0673(18) Uani 1 1 d . . .
C2 C 0.7621(10) 0.4315(9) 0.9990(7) 0.0720(19) Uani 1 1 d . . .
H2 H 0.7576 0.3326 0.9796 0.086 Uiso 1 1 calc R . .
C3 C 0.8610(10) 0.5086(10) 1.0914(7) 0.080(2) Uani 1 1 d . . .
H3 H 0.9376 0.4730 1.1493 0.096 Uiso 1 1 calc R . .
C4 C 0.9010(16) 0.7739(13) 1.1690(8) 0.120(4) Uani 1 1 d D . .
H4 H 0.8142 0.8348 1.1488 0.144 Uiso 1 1 calc R . .
C5 C 0.8997(19) 0.7534(13) 1.2774(8) 0.124(5) Uani 1 1 d . . .
H5A H 0.9586 0.6725 1.3030 0.149 Uiso 1 1 calc R . .
H5B H 0.7886 0.7238 1.2782 0.149 Uiso 1 1 calc R . .
C6 C 0.9698(15) 0.8818(13) 1.3622(8) 0.108(3) Uani 1 1 d . . .
H6A H 0.8828 0.9356 1.3672 0.129 Uiso 1 1 calc R . .
H6B H 1.0123 0.8446 1.4361 0.129 Uiso 1 1 calc R . .
C7 C 1.096(2) 0.9822(17) 1.3381(12) 0.146(8) Uani 1 1 d D . .
H7A H 1.0919 1.0776 1.3717 0.181 Uiso 1 1 calc R . .
H7B H 1.1978 0.9522 1.3785 0.181 Uiso 1 1 calc R . .
C8 C 1.100(2) 1.0019(14) 1.2234(12) 0.144(6) Uani 1 1 d D . .
H8A H 1.2119 1.0284 1.2235 0.173 Uiso 1 1 calc R . .
H8B H 1.0438 1.0841 1.1966 0.173 Uiso 1 1 calc R . .
C9 C 1.0270(14) 0.8719(11) 1.1390(10) 0.106(4) Uani 1 1 d D . .
H9A H 0.9820 0.9077 1.0649 0.127 Uiso 1 1 calc R . .
H9B H 1.1124 0.8166 1.1330 0.127 Uiso 1 1 calc R . .
C10 C 0.5457(9) 0.4877(10) 0.8321(6) 0.0719(19) Uani 1 1 d . . .
H10A H 0.4761 0.5634 0.8173 0.086 Uiso 1 1 calc R . .
H10B H 0.4796 0.3971 0.8392 0.086 Uiso 1 1 calc R . .
C11 C 0.6125(9) 0.4689(8) 0.7328(6) 0.0621(16) Uani 1 1 d . . .
C12 C 0.5565(9) 0.3484(8) 0.6604(6) 0.0656(17) Uani 1 1 d . . .
H12 H 0.4813 0.2759 0.6757 0.079 Uiso 1 1 calc R . .
C13 C 0.6097(9) 0.3302(9) 0.5621(6) 0.0697(19) Uani 1 1 d . . .
C14 C 0.5508(14) 0.2036(13) 0.4862(8) 0.104(3) Uani 1 1 d . . .
H14 H 0.4749 0.1309 0.5004 0.125 Uiso 1 1 calc R . .
C15 C 0.6052(17) 0.1885(17) 0.3925(9) 0.118(4) Uani 1 1 d . . .
H15 H 0.5654 0.1061 0.3427 0.142 Uiso 1 1 calc R . .
C16 C 0.7193(18) 0.2952(17) 0.3714(8) 0.115(4) Uani 1 1 d . . .
H16 H 0.7560 0.2841 0.3074 0.138 Uiso 1 1 calc R . .
C17 C 0.7772(13) 0.4149(14) 0.4425(8) 0.098(3) Uani 1 1 d . . .
H17 H 0.8545 0.4851 0.4271 0.118 Uiso 1 1 calc R . .
C18 C 0.7243(10) 0.4370(9) 0.5397(7) 0.0731(19) Uani 1 1 d . . .
C19 C 0.7812(11) 0.5626(10) 0.6160(8) 0.083(2) Uani 1 1 d . . .
H19 H 0.8558 0.6365 0.6018 0.099 Uiso 1 1 calc R . .
C20 C 0.7271(10) 0.5762(8) 0.7107(7) 0.0730(19) Uani 1 1 d . . .
H20 H 0.7675 0.6582 0.7609 0.088 Uiso 1 1 calc R . .

loop_
_atom_site_aniso_label
_atom_site_aniso_U_11
_atom_site_aniso_U_22
_atom_site_aniso_U_33
_atom_site_aniso_U_23
_atom_site_aniso_U_13
_atom_site_aniso_U_12
Ag 0.0887(5) 0.0468(4) 0.0815(5) -0.0022(3) 0.0359(4) 0.0185(3)
Cl1 0.1061(13) 0.0454(8) 0.0498(8) 0.0057(6) 0.0367(8) 0.0312(8)
N1 0.062(3) 0.062(3) 0.064(3) -0.011(3) 0.019(3) 0.011(3)
N2 0.089(4) 0.068(4) 0.065(4) -0.006(3) 0.024(3) -0.011(3)
C1 0.094(5) 0.060(4) 0.054(4) -0.003(3) 0.031(4) 0.012(4)
C2 0.079(5) 0.062(4) 0.076(5) -0.004(4) 0.017(4) 0.022(4)
C3 0.072(5) 0.090(6) 0.075(5) 0.001(4) 0.015(4) 0.010(4)
C4 0.167(11) 0.109(8) 0.072(5) -0.036(5) 0.051(6) -0.055(7)
C5 0.186(12) 0.100(8) 0.069(6) -0.012(5) 0.031(7) -0.033(8)
C6 0.133(9) 0.111(8) 0.058(5) -0.012(5) 0.007(5) -0.011(7)
C7 0.183(18) 0.101(12) 0.116(13) -0.049(10) 0.029(12) -0.036(12)
C8 0.182(13) 0.108(9) 0.142(11) -0.060(8) 0.088(10) -0.061(9)
C9 0.130(8) 0.080(6) 0.113(7) -0.031(5) 0.066(7) -0.031(6)
C10 0.063(4) 0.085(5) 0.066(4) -0.011(4) 0.015(3) 0.012(4)
C11 0.065(4) 0.058(4) 0.067(4) 0.002(3) 0.019(3) 0.016(3)
C12 0.066(4) 0.062(4) 0.066(4) -0.005(3) 0.016(3) 0.007(3)
C13 0.075(5) 0.074(5) 0.055(4) -0.003(3) 0.005(3) 0.022(4)
C14 0.108(7) 0.109(8) 0.083(6) -0.031(5) 0.007(5) 0.019(6)
C15 0.136(10) 0.139(11) 0.073(6) -0.033(6) 0.008(6) 0.051(9)
C16 0.150(11) 0.150(11) 0.060(5) 0.010(6) 0.026(6) 0.079(9)
C17 0.111(7) 0.127(9) 0.072(5) 0.024(6) 0.036(5) 0.044(6)
C18 0.084(5) 0.076(5) 0.066(4) 0.010(4) 0.024(4) 0.027(4)
C19 0.092(6) 0.071(5) 0.096(6) 0.012(4) 0.042(5) 0.010(4)
C20 0.076(5) 0.057(4) 0.082(5) -0.011(3) 0.019(4) 0.003(3)

loop_
_atom_type_symbol
_atom_type_description
_atom_type_scat_dispersion_real
_atom_type_scat_dispersion_imag
_atom_type_scat_source
C C 0.0033 0.0016 'International Tables Vol C Tables 4.2.6.8 and 6.1.1.4'
H H 0.0000 0.0000 'International Tables Vol C Tables 4.2.6.8 and 6.1.1.4'
N N 0.0061 0.0033 'International Tables Vol C Tables 4.2.6.8 and 6.1.1.4'
Cl Cl 0.1484 0.1585 'International Tables Vol C Tables 4.2.6.8 and 6.1.1.4'
Ag Ag -0.8971 1.1015 'International Tables Vol C Tables 4.2.6.8 and 6.1.1.4'

loop_
_geom_angle_atom_site_label_1
_geom_angle_atom_site_label_2
_geom_angle_atom_site_label_3
_geom_angle
_geom_angle_site_symmetry_1
_geom_angle_site_symmetry_3
_geom_angle_publ_flag
C1 Ag Cl1 166.5(2) . . ?
C1 N1 C2 112.8(6) . . ?
C1 N1 C10 123.1(7) . . ?
C2 N1 C10 124.1(6) . . ?
C1 N2 C3 110.5(6) . . ?
C1 N2 C4 122.8(9) . . ?
C3 N2 C4 126.6(9) . . ?
N1 C1 N2 103.6(7) . . ?
N1 C1 Ag 130.3(6) . . ?
N2 C1 Ag 126.0(5) . . ?
C3 C2 N1 106.1(7) . . ?
C3 C2 H2 126.9 . . ?
N1 C2 H2 126.9 . . ?
C2 C3 N2 106.9(7) . . ?
C2 C3 H3 126.6 . . ?
N2 C3 H3 126.6 . . ?
C5 C4 C9 122.9(10) . . ?
C5 C4 N2 117.5(9) . . ?
C9 C4 N2 113.3(7) . . ?
C5 C4 H4 98.4 . . ?
C9 C4 H4 98.4 . . ?
N2 C4 H4 98.4 . . ?
C4 C5 C6 116.9(10) . . ?
C4 C5 H5A 108.1 . . ?
C6 C5 H5A 108.1 . . ?
C4 C5 H5B 108.1 . . ?
C6 C5 H5B 108.1 . . ?
H5A C5 H5B 107.3 . . ?
C7 C6 C5 115.8(10) . . ?
C7 C6 H6A 108.3 . . ?
C5 C6 H6A 108.3 . . ?
C7 C6 H6B 108.3 . . ?
C5 C6 H6B 108.3 . . ?
H6A C6 H6B 107.4 . . ?
C8 C7 C6 120.5(11) . . ?
C8 C7 H7A 107.2 . . ?
C6 C7 H7A 107.2 . . ?
C8 C7 H7B 107.2 . . ?
C6 C7 H7B 107.2 . . ?
H7A C7 H7B 106.8 . . ?
C7 C8 C9 116.5(10) . . ?
C7 C8 H8A 108.2 . . ?
C9 C8 H8A 108.2 . . ?
C7 C8 H8B 108.2 . . ?
C9 C8 H8B 108.2 . . ?
H8A C8 H8B 107.3 . . ?
C4 C9 C8 113.9(8) . . ?
C4 C9 H9A 108.8 . . ?
C8 C9 H9A 108.8 . . ?
C4 C9 H9B 108.8 . . ?
C8 C9 H9B 108.8 . . ?
H9A C9 H9B 107.7 . . ?
N1 C10 C11 113.7(6) . . ?
N1 C10 H10A 108.8 . . ?
C11 C10 H10A 108.8 . . ?
N1 C10 H10B 108.8 . . ?
C11 C10 H10B 108.8 . . ?
H10A C10 H10B 107.7 . . ?
C12 C11 C20 119.1(7) . . ?
C12 C11 C10 119.7(7) . . ?
C20 C11 C10 121.1(7) . . ?
C11 C12 C13 121.6(7) . . ?
C11 C12 H12 119.2 . . ?
C13 C12 H12 119.2 . . ?
C18 C13 C12 119.6(7) . . ?
C18 C13 C14 119.0(8) . . ?
C12 C13 C14 121.5(9) . . ?
C15 C14 C13 120.2(12) . . ?
C15 C14 H14 119.9 . . ?
C13 C14 H14 119.9 . . ?
C14 C15 C16 120.3(11) . . ?
C14 C15 H15 119.9 . . ?
C16 C15 H15 119.9 . . ?
C17 C16 C15 120.4(10) . . ?
C17 C16 H16 119.8 . . ?
C15 C16 H16 119.8 . . ?
C16 C17 C18 121.8(11) . . ?
C16 C17 H17 119.1 . . ?
C18 C17 H17 119.1 . . ?
C13 C18 C17 118.4(9) . . ?
C13 C18 C19 118.2(7) . . ?
C17 C18 C19 123.4(9) . . ?
C20 C19 C18 120.6(8) . . ?
C20 C19 H19 119.7 . . ?
C18 C19 H19 119.7 . . ?
C19 C20 C11 121.0(7) . . ?
C19 C20 H20 119.5 . . ?
C11 C20 H20 119.5 . . ?

loop_
_geom_bond_atom_site_label_1
_geom_bond_atom_site_label_2
_geom_bond_distance
_geom_bond_site_symmetry_2
_geom_bond_publ_flag
Ag C1 2.090(8) . ?
Ag Cl1 2.3824(16) . ?
N1 C1 1.337(9) . ?
N1 C2 1.360(10) . ?
N1 C10 1.460(9) . ?
N2 C1 1.362(11) . ?
N2 C3 1.379(11) . ?
N2 C4 1.475(10) . ?
C2 C3 1.342(11) . ?
C2 H2 0.9300 . ?
C3 H3 0.9300 . ?
C4 C5 1.348(13) . ?
C4 C9 1.457(11) . ?
C4 H4 0.9800 . ?
C5 C6 1.504(14) . ?
C5 H5A 0.9700 . ?
C5 H5B 0.9700 . ?
C6 C7 1.434(19) . ?
C6 H6A 0.9700 . ?
C6 H6B 0.9700 . ?
C7 C8 1.431(14) . ?
C7 H7A 0.9700 . ?
C7 H7B 0.9700 . ?
C8 C9 1.516(13) . ?
C8 H8A 0.9700 . ?
C8 H8B 0.9700 . ?
C9 H9A 0.9700 . ?
C9 H9B 0.9700 . ?
C10 C11 1.497(10) . ?
C10 H10A 0.9700 . ?
C10 H10B 0.9700 . ?
C11 C12 1.356(10) . ?
C11 C20 1.393(11) . ?
C12 C13 1.415(11) . ?
C12 H12 0.9300 . ?
C13 C18 1.392(12) . ?
C13 C14 1.423(12) . ?
C14 C15 1.365(17) . ?
C14 H14 0.9300 . ?
C15 C16 1.383(19) . ?
C15 H15 0.9300 . ?
C16 C17 1.343(17) . ?
C16 H16 0.9300 . ?
C17 C18 1.406(12) . ?
C17 H17 0.9300 . ?
C18 C19 1.418(12) . ?
C19 C20 1.373(12) . ?
C19 H19 0.9300 . ?
C20 H20 0.9300 . ?

loop_
_geom_hbond_atom_site_label_D
_geom_hbond_atom_site_label_H
_geom_hbond_atom_site_label_A
_geom_hbond_distance_DH
_geom_hbond_distance_HA
_geom_hbond_distance_DA
_geom_hbond_angle_DHA
_geom_hbond_site_symmetry_A
C15 H15 Cl1 0.93 2.79 3.673(10) 159.0 2_666
C12 H12 Cl1 0.93 2.96 3.636(8) 130.4 1_545
C8 H8A Cl1 0.97 3.03 3.855(16) 144.0 2_777
C2 H2 Cl1 0.93 3.05 3.814(8) 140.7 1_545

loop_
_geom_torsion_atom_site_label_1
_geom_torsion_atom_site_label_2
_geom_torsion_atom_site_label_3
_geom_torsion_atom_site_label_4
_geom_torsion
_geom_torsion_site_symmetry_1
_geom_torsion_site_symmetry_2
_geom_torsion_site_symmetry_3
_geom_torsion_site_symmetry_4
_geom_torsion_publ_flag
C2 N1 C1 N2 0.5(8) . . . . ?
C10 N1 C1 N2 -178.8(6) . . . . ?
C2 N1 C1 Ag -176.9(6) . . . . ?
C10 N1 C1 Ag 3.8(11) . . . . ?
C3 N2 C1 N1 -1.2(9) . . . . ?
C4 N2 C1 N1 -177.1(7) . . . . ?
C3 N2 C1 Ag 176.4(6) . . . . ?
C4 N2 C1 Ag 0.5(11) . . . . ?
Cl1 Ag C1 N1 -80.0(13) . . . . ?
Cl1 Ag C1 N2 103.1(9) . . . . ?
C1 N1 C2 C3 0.4(9) . . . . ?
C10 N1 C2 C3 179.6(7) . . . . ?
N1 C2 C3 N2 -1.1(9) . . . . ?
C1 N2 C3 C2 1.4(10) . . . . ?
C4 N2 C3 C2 177.2(8) . . . . ?
C1 N2 C4 C5 123.3(14) . . . . ?
C3 N2 C4 C5 -51.9(18) . . . . ?
C1 N2 C4 C9 -83.8(14) . . . . ?
C3 N2 C4 C9 101.0(13) . . . . ?
C9 C4 C5 C6 32(2) . . . . ?
N2 C4 C5 C6 -177.8(12) . . . . ?
C4 C5 C6 C7 -29(2) . . . . ?
C5 C6 C7 C8 29(2) . . . . ?
C6 C7 C8 C9 -29(3) . . . . ?
C5 C4 C9 C8 -31(2) . . . . ?
N2 C4 C9 C8 178.0(12) . . . . ?
C7 C8 C9 C4 27(2) . . . . ?
C1 N1 C10 C11 104.3(8) . . . . ?
C2 N1 C10 C11 -74.9(10) . . . . ?
N1 C10 C11 C12 131.7(7) . . . . ?
N1 C10 C11 C20 -50.9(10) . . . . ?
C20 C11 C12 C13 -1.0(11) . . . . ?
C10 C11 C12 C13 176.4(7) . . . . ?
C11 C12 C13 C18 1.1(11) . . . . ?
C11 C12 C13 C14 -180.0(8) . . . . ?
C18 C13 C14 C15 -0.6(14) . . . . ?
C12 C13 C14 C15 -179.5(9) . . . . ?
C13 C14 C15 C16 0.7(17) . . . . ?
C14 C15 C16 C17 -0.2(18) . . . . ?
C15 C16 C17 C18 -0.5(16) . . . . ?
C12 C13 C18 C17 178.9(8) . . . . ?
C14 C13 C18 C17 -0.1(12) . . . . ?
C12 C13 C18 C19 -1.3(11) . . . . ?
C14 C13 C18 C19 179.7(8) . . . . ?
C16 C17 C18 C13 0.6(14) . . . . ?
C16 C17 C18 C19 -179.2(9) . . . . ?
C13 C18 C19 C20 1.5(13) . . . . ?
C17 C18 C19 C20 -178.7(9) . . . . ?
C18 C19 C20 C11 -1.5(13) . . . . ?
C12 C11 C20 C19 1.3(12) . . . . ?
C10 C11 C20 C19 -176.2(8) . . . . ?
